data_1542549
loop_
_publ_author_name
'Leblanc, Nicolas'
'Sproules, Stephen'
'Fink, Karin'
'Sanguinet, Lionel'
'Al\'ev\^eque, Olivier'
'Levillain, Eric'
'Rosa, Patrick'
'Powell, Annie K.'

_publ_section_title
;
 A fascinating multifaceted redox-active chelating ligand: introducing the
 N,N&#x2032;-dimethyl-3,3&#x2032;-biquinoxalinium
 &#x201C;methylbiquinoxen&#x201D; platform
;
_journal_issue 6
_journal_name_full 'Chem. Sci.'
_journal_page_first 3820
_journal_paper_doi 10.1039/C5SC04904K
_journal_volume 7
_journal_year 2016
_chemical_compound_source 'synthesis as described'
_chemical_formula_moiety 'C18 H16 Cd1 Cl2 N4'
_chemical_formula_sum 'C18 H16 Cd Cl2 N4'
_chemical_formula_weight 471.65
_chemical_name_common '[CdCl2(MBqn)]'
_chemical_name_systematic 'dichloromethylbiquinoxencadmium (II)'
_space_group_IT_number 2
_symmetry_cell_setting triclinic
_symmetry_Int_Tables_number 2
_symmetry_space_group_name_Hall '-P 1'
_symmetry_space_group_name_H-M 'P -1'
_atom_sites_solution_hydrogens difmap
_audit_conform_dict_location ftp://ftp.iucr.org/pub/cif_core.dic
_audit_conform_dict_name cif_core.dic
_audit_conform_dict_version 2.4.3
_audit_creation_date 2015-10-17T11:23:23-00:00
_audit_creation_method 'WinGX routine CIF_UPDATE'
_audit_update_record
;
2015-11-17 deposited with the CCDC.
2016-02-24 downloaded from the CCDC.
;
_cell_angle_alpha 80.150(6)
_cell_angle_beta 82.274(5)
_cell_angle_gamma 81.982(6)
_cell_formula_units_Z 2
_cell_length_a 7.4683(5)
_cell_length_b 10.4739(7)
_cell_length_c 11.3249(8)
_cell_measurement_reflns_used 7200
_cell_measurement_temperature 180(2)
_cell_measurement_theta_max 27.9
_cell_measurement_theta_min 1.83
_cell_measurement_wavelength 0.71073
_cell_volume 858.70(10)
_computing_molecular_graphics 'Ortep-3 for Windows (Farrugia, 1997)'
_computing_publication_material 'WinGX publication routines (Farrugia, 1999)'
_computing_structure_refinement 'SHELXL-2013 (Sheldrick, 2013)'
_computing_structure_solution 'SHELXS-86 (Sheldrick, 1986)'
_diffrn_ambient_temperature 180
_diffrn_detector 'image plate (34 cm diameter)'
_diffrn_detector_area_resol_mean 6.67
_diffrn_detector_type STOE
_diffrn_measured_fraction_theta_full 0.98
_diffrn_measured_fraction_theta_max 0.974
_diffrn_measurement_details ' 178 frames, detector distance = 115 mm'
_diffrn_measurement_device '2-circle goniometer'
_diffrn_measurement_device_type 'STOE IPDS 2T'
_diffrn_measurement_method 'rotation method'
_diffrn_radiation_collimation '0.5 mm diameter, monocapillary'
_diffrn_radiation_monochromator 'plane graphite'
_diffrn_radiation_polarisn_norm 0
_diffrn_radiation_type 'Mo K\a'
_diffrn_radiation_wavelength 0.71073
_diffrn_reflns_av_R_equivalents 0.0285
_diffrn_reflns_Laue_measured_fraction_full 0.98
_diffrn_reflns_Laue_measured_fraction_max 0.974
_diffrn_reflns_limit_h_max 9
_diffrn_reflns_limit_h_min -8
_diffrn_reflns_limit_k_max 13
_diffrn_reflns_limit_k_min -13
_diffrn_reflns_limit_l_max 14
_diffrn_reflns_limit_l_min -13
_diffrn_reflns_number 7501
_diffrn_reflns_point_group_measured_fraction_full 0.98
_diffrn_reflns_point_group_measured_fraction_max 0.974
_diffrn_reflns_theta_full 25.242
_diffrn_reflns_theta_max 27.334
_diffrn_reflns_theta_min 1.837
_diffrn_source 'sealed X-ray tube, 12 x 0.4 mm long-fine focus'
_diffrn_source_current 40
_diffrn_source_power 2.000
_diffrn_source_voltage 50
_exptl_absorpt_coefficient_mu 1.591
_exptl_absorpt_correction_T_max 0.9126
_exptl_absorpt_correction_T_min 0.8063
_exptl_absorpt_correction_type integration
_exptl_absorpt_process_details 'X-Area (Stoe & Cie, 2001)'
_exptl_crystal_colour purple
_exptl_crystal_density_diffrn 1.824
_exptl_crystal_density_method 'not measured'
_exptl_crystal_description plate
_exptl_crystal_F_000 468
_exptl_crystal_recrystallization_method 'Solvothermal reaction under inert atmosphere'
_exptl_crystal_size_max 0.192
_exptl_crystal_size_mid 0.107
_exptl_crystal_size_min 0.06
_refine_diff_density_max 0.376
_refine_diff_density_min -0.731
_refine_diff_density_rms 0.075
_refine_ls_extinction_coef 0.0304(17)
_refine_ls_extinction_expression Fc^*^=kFc[1+0.001xFc^2^\l^3^/sin(2\q)]^-1/4^
_refine_ls_extinction_method SHELXL
_refine_ls_goodness_of_fit_ref 1.065
_refine_ls_hydrogen_treatment refall
_refine_ls_matrix_type full
_refine_ls_number_constraints 0
_refine_ls_number_parameters 291
_refine_ls_number_reflns 3800
_refine_ls_number_restraints 0
_refine_ls_restrained_S_all 1.065
_refine_ls_R_factor_all 0.0329
_refine_ls_R_factor_gt 0.0266
_refine_ls_shift/su_max 0.001
_refine_ls_shift/su_mean 0
_refine_ls_structure_factor_coef Fsqd
_refine_ls_weighting_details 'w=1/[\s^2^(Fo^2^)+(0.0367P)^2^+0.5917P] where P=(Fo^2^+2Fc^2^)/3'
_refine_ls_weighting_scheme calc
_refine_ls_wR_factor_gt 0.0648
_refine_ls_wR_factor_ref 0.0673
_reflns_number_gt 3386
_reflns_number_total 3800
_reflns_threshold_expression 'I > 2\s(I)'
_cod_data_source_file c5sc04904k2.cif
_cod_data_source_block shelx
_cod_depositor_comments 'Adding full bibliography for 1542547--1542549.cif.'
_cod_database_code 1542549

loop_
_symmetry_equiv_pos_as_xyz
'x, y, z'
'-x, -y, -z'

loop_
_atom_site_label
_atom_site_type_symbol
_atom_site_fract_x
_atom_site_fract_y
_atom_site_fract_z
_atom_site_U_iso_or_equiv
_atom_site_adp_type
_atom_site_occupancy
_atom_site_calc_flag
C1 C 0.2302(5) 0.4143(3) 1.3764(3) 0.0347(6) Uani 1 d
C9 C 0.1727(3) 0.2750(3) 1.2318(2) 0.0261(5) Uani 1 d
C8 C 0.1411(4) 0.1723(3) 1.3255(3) 0.0325(6) Uani 1 d
C7 C 0.1003(4) 0.0558(3) 1.2996(3) 0.0352(6) Uani 1 d
C6 C 0.0886(4) 0.0413(3) 1.1811(3) 0.0338(6) Uani 1 d
C5 C 0.1175(4) 0.1433(3) 1.0882(3) 0.0300(5) Uani 1 d
C4 C 0.1619(3) 0.2619(3) 1.1114(2) 0.0251(5) Uani 1 d
C3 C 0.2355(3) 0.4741(2) 1.0432(2) 0.0234(5) Uani 1 d
C2 C 0.2457(4) 0.4908(3) 1.1611(2) 0.0248(5) Uani 1 d
C10 C 0.3908(4) 0.9161(3) 0.8897(3) 0.0325(6) Uani 1 d
C11 C 0.3380(3) 0.7710(3) 0.7497(2) 0.0253(5) Uani 1 d
C12 C 0.3698(4) 0.8676(3) 0.6513(3) 0.0317(6) Uani 1 d
C13 C 0.3551(4) 0.8432(3) 0.5366(3) 0.0381(7) Uani 1 d
C14 C 0.3076(4) 0.7250(3) 0.5195(3) 0.0374(7) Uani 1 d
C15 C 0.2781(4) 0.6285(3) 0.6172(2) 0.0320(6) Uani 1 d
C16 C 0.2929(3) 0.6489(3) 0.7344(2) 0.0254(5) Uani 1 d
C17 C 0.2713(3) 0.5769(2) 0.9430(2) 0.0233(5) Uani 1 d
C18 C 0.3131(3) 0.6957(3) 0.9613(2) 0.0248(5) Uani 1 d
N1 N 0.2164(3) 0.3947(2) 1.25321(19) 0.0267(4) Uani 1 d
N2 N 0.1949(3) 0.3604(2) 1.01650(18) 0.0243(4) Uani 1 d
N3 N 0.3490(3) 0.7906(2) 0.86829(19) 0.0249(4) Uani 1 d
N4 N 0.2627(3) 0.5506(2) 0.82986(18) 0.0245(4) Uani 1 d
Cl1 Cl 0.54105(9) 0.21802(7) 0.78743(6) 0.03162(15) Uani 1 d
Cl2 Cl 0.04612(10) 0.28044(8) 0.69530(7) 0.03828(17) Uani 1 d
Cd1 Cd 0.24185(3) 0.34293(2) 0.82070(2) 0.02606(9) Uani 1 d
H1A H 0.253(6) 0.493(5) 1.374(4) 0.049(11) Uiso 1 d
H1B H 0.312(5) 0.355(4) 1.411(3) 0.040(9) Uiso 1 d
H1C H 0.122(7) 0.407(5) 1.420(4) 0.060(13) Uiso 1 d
H3 H 0.154(5) 0.188(4) 1.403(4) 0.040(9) Uiso 1 d
H4 H 0.069(5) -0.020(4) 1.368(3) 0.041(9) Uiso 1 d
H5 H 0.053(6) -0.038(4) 1.155(4) 0.052(11) Uiso 1 d
H6 H 0.116(5) 0.130(3) 1.010(3) 0.030(8) Uiso 1 d
H9 H 0.275(4) 0.562(3) 1.175(3) 0.028(8) Uiso 1 d
H10A H 0.504(5) 0.935(4) 0.849(3) 0.036(9) Uiso 1 d
H10B H 0.383(5) 0.911(3) 0.971(3) 0.032(8) Uiso 1 d
H10C H 0.295(5) 0.985(4) 0.862(3) 0.040(9) Uiso 1 d
H12 H 0.408(4) 0.951(3) 0.662(3) 0.027(8) Uiso 1 d
H13 H 0.377(7) 0.905(5) 0.476(4) 0.065(13) Uiso 1 d
H14 H 0.295(5) 0.711(4) 0.444(4) 0.044(10) Uiso 1 d
H15 H 0.256(6) 0.544(4) 0.611(4) 0.049(11) Uiso 1 d
H18 H 0.325(4) 0.718(3) 1.038(3) 0.030(8) Uiso 1 d

loop_
_atom_site_aniso_label
_atom_site_aniso_U_11
_atom_site_aniso_U_22
_atom_site_aniso_U_33
_atom_site_aniso_U_23
_atom_site_aniso_U_13
_atom_site_aniso_U_12
C1 0.0457(18) 0.0373(17) 0.0213(12) -0.0025(11) -0.0068(12) -0.0048(14)
C9 0.0244(12) 0.0262(12) 0.0259(12) 0.0004(10) -0.0022(9) -0.0029(9)
C8 0.0329(14) 0.0348(15) 0.0271(13) 0.0039(11) -0.0049(11) -0.0043(11)
C7 0.0314(14) 0.0295(14) 0.0400(15) 0.0094(12) -0.0045(11) -0.0054(11)
C6 0.0310(14) 0.0259(13) 0.0432(15) 0.0011(12) -0.0053(11) -0.0064(11)
C5 0.0303(13) 0.0284(13) 0.0309(13) -0.0032(11) -0.0025(10) -0.0051(10)
C4 0.0231(11) 0.0238(12) 0.0261(12) -0.0001(9) 0.0000(9) -0.0023(9)
C3 0.0248(11) 0.0238(12) 0.0206(11) -0.0016(9) -0.0013(9) -0.0031(9)
C2 0.0290(12) 0.0226(12) 0.0230(11) -0.0028(9) -0.0039(9) -0.0041(10)
C10 0.0381(15) 0.0268(14) 0.0347(15) -0.0050(11) -0.0060(12) -0.0091(12)
C11 0.0268(12) 0.0265(13) 0.0221(11) 0.0011(9) -0.0045(9) -0.0057(10)
C12 0.0338(14) 0.0297(14) 0.0297(13) 0.0045(11) -0.0043(11) -0.0084(11)
C13 0.0410(16) 0.0423(17) 0.0276(13) 0.0111(12) -0.0057(12) -0.0118(13)
C14 0.0424(16) 0.0477(18) 0.0213(12) 0.0017(12) -0.0053(11) -0.0098(13)
C15 0.0389(15) 0.0353(15) 0.0231(12) -0.0028(11) -0.0046(10) -0.0102(12)
C16 0.0265(12) 0.0271(13) 0.0222(11) -0.0013(9) -0.0024(9) -0.0054(10)
C17 0.0252(11) 0.0235(12) 0.0210(11) -0.0021(9) -0.0012(9) -0.0050(9)
C18 0.0279(12) 0.0254(12) 0.0210(11) -0.0027(9) -0.0027(9) -0.0032(10)
N1 0.0321(11) 0.0269(11) 0.0206(10) -0.0023(8) -0.0038(8) -0.0028(9)
N2 0.0295(11) 0.0230(10) 0.0199(9) -0.0014(8) -0.0018(8) -0.0050(8)
N3 0.0277(10) 0.0211(10) 0.0262(10) -0.0012(8) -0.0038(8) -0.0066(8)
N4 0.0322(11) 0.0218(10) 0.0200(9) -0.0021(8) -0.0027(8) -0.0066(8)
Cl1 0.0336(3) 0.0333(3) 0.0282(3) -0.0073(3) -0.0019(2) -0.0035(3)
Cl2 0.0425(4) 0.0404(4) 0.0375(4) -0.0084(3) -0.0130(3) -0.0127(3)
Cd1 0.03258(12) 0.02466(12) 0.02250(11) -0.00513(7) -0.00338(7) -0.00671(7)

loop_
_atom_type_symbol
_atom_type_description
_atom_type_scat_dispersion_real
_atom_type_scat_dispersion_imag
_atom_type_scat_source
C C 0.0033 0.0016 'International Tables Vol C Tables 4.2.6.8 and 6.1.1.4'
H H 0 0 'International Tables Vol C Tables 4.2.6.8 and 6.1.1.4'
N N 0.0061 0.0033 'International Tables Vol C Tables 4.2.6.8 and 6.1.1.4'
Cl Cl 0.1484 0.1585 'International Tables Vol C Tables 4.2.6.8 and 6.1.1.4'
Cd Cd -0.8075 1.2024 'International Tables Vol C Tables 4.2.6.8 and 6.1.1.4'

loop_
_exptl_crystal_face_index_h
_exptl_crystal_face_index_k
_exptl_crystal_face_index_l
_exptl_crystal_face_perp_dist
0 0 1 0.0537
-3 1 8 0.0541
-3 1 -11 0.0635
1 0 -7 0.0526
4 -1 0 0.0869
0 -7 -1 0.0285
-2 9 1 0.0307
-6 -5 -2 0.1054
5 6 2 0.0794

loop_
_geom_angle_atom_site_label_1
_geom_angle_atom_site_label_2
_geom_angle_atom_site_label_3
_geom_angle
C8 C9 N1 121.9(2)
C8 C9 C4 120.8(3)
N1 C9 C4 117.3(2)
C7 C8 C9 119.7(3)
C8 C7 C6 120.3(3)
C5 C6 C7 120.2(3)
C6 C5 C4 120.8(3)
N2 C4 C5 119.4(2)
N2 C4 C9 122.4(2)
C5 C4 C9 118.2(2)
N2 C3 C2 121.7(2)
N2 C3 C17 117.1(2)
C2 C3 C17 121.1(2)
N1 C2 C3 121.0(2)
C12 C11 N3 121.7(2)
C12 C11 C16 121.0(2)
N3 C11 C16 117.3(2)
C13 C12 C11 119.1(3)
C14 C13 C12 120.9(3)
C15 C14 C13 119.9(3)
C14 C15 C16 120.9(3)
N4 C16 C15 119.4(2)
N4 C16 C11 122.5(2)
C15 C16 C11 118.1(2)
N4 C17 C18 121.7(2)
N4 C17 C3 117.1(2)
C18 C17 C3 121.2(2)
N3 C18 C17 121.3(2)
C2 N1 C9 120.1(2)
C2 N1 C1 119.9(2)
C9 N1 C1 120.0(2)
C3 N2 C4 117.4(2)
C3 N2 Cd1 114.70(15)
C4 N2 Cd1 126.76(17)
C18 N3 C11 119.8(2)
C18 N3 C10 120.4(2)
C11 N3 C10 119.6(2)
C17 N4 C16 117.3(2)
C17 N4 Cd1 114.84(16)
C16 N4 Cd1 127.15(17)
N4 Cd1 N2 74.32(8)
N4 Cd1 Cl2 122.34(6)
N2 Cd1 Cl2 129.85(6)
N4 Cd1 Cl1 111.92(6)
N2 Cd1 Cl1 106.63(6)
Cl2 Cd1 Cl1 107.98(3)

loop_
_geom_bond_atom_site_label_1
_geom_bond_atom_site_label_2
_geom_bond_distance
C1 N1 1.463(3)
C9 C8 1.396(4)
C9 N1 1.406(3)
C9 C4 1.408(4)
C8 C7 1.385(4)
C7 C6 1.392(5)
C6 C5 1.383(4)
C5 C4 1.405(4)
C4 N2 1.378(3)
C3 N2 1.360(3)
C3 C2 1.389(3)
C3 C17 1.449(3)
C2 N1 1.338(3)
C10 N3 1.459(3)
C11 C12 1.390(3)
C11 N3 1.408(3)
C11 C16 1.410(4)
C12 C13 1.386(4)
C13 C14 1.386(5)
C14 C15 1.382(4)
C15 C16 1.401(4)
C16 N4 1.378(3)
C17 N4 1.367(3)
C17 C18 1.380(4)
C18 N3 1.345(3)
N2 Cd1 2.233(2)
N4 Cd1 2.224(2)
Cl1 Cd1 2.4441(7)
Cl2 Cd1 2.3927(7)

loop_
_geom_hbond_atom_site_label_D
_geom_hbond_atom_site_label_H
_geom_hbond_atom_site_label_A
_geom_hbond_distance_DH
_geom_hbond_distance_HA
_geom_hbond_distance_DA
_geom_hbond_angle_DHA
_geom_hbond_site_symmetry_A
C10 H10A Cl1 0.94(4) 2.97(4) 3.463(3) 115(3) 1_565
C10 H10B Cl1 0.91(4) 2.92(4) 3.761(3) 154(3) 2_667
C18 H18 Cl1 0.96(3) 2.55(3) 3.476(3) 162(3) 2_667

loop_
_geom_torsion_atom_site_label_1
_geom_torsion_atom_site_label_2
_geom_torsion_atom_site_label_3
_geom_torsion_atom_site_label_4
_geom_torsion
N1 C9 C8 C7 -179.4(3)
C4 C9 C8 C7 0.5(4)
C9 C8 C7 C6 -0.7(4)
C8 C7 C6 C5 -0.1(4)
C7 C6 C5 C4 1.1(4)
C6 C5 C4 N2 178.2(3)
C6 C5 C4 C9 -1.2(4)
C8 C9 C4 N2 -179.0(2)
N1 C9 C4 N2 0.9(4)
C8 C9 C4 C5 0.4(4)
N1 C9 C4 C5 -179.7(2)
N2 C3 C2 N1 0.2(4)
C17 C3 C2 N1 -178.6(2)
N3 C11 C12 C13 -179.3(3)
C16 C11 C12 C13 0.6(4)
C11 C12 C13 C14 0.6(5)
C12 C13 C14 C15 -1.4(5)
C13 C14 C15 C16 0.9(5)
C14 C15 C16 N4 -180.0(3)
C14 C15 C16 C11 0.3(4)
C12 C11 C16 N4 179.2(3)
N3 C11 C16 N4 -0.8(4)
C12 C11 C16 C15 -1.1(4)
N3 C11 C16 C15 178.9(3)
N2 C3 C17 N4 -0.5(3)
C2 C3 C17 N4 178.3(2)
N2 C3 C17 C18 179.8(2)
C2 C3 C17 C18 -1.3(4)
N4 C17 C18 N3 -0.7(4)
C3 C17 C18 N3 179.0(2)
C3 C2 N1 C9 -0.6(4)
C3 C2 N1 C1 179.3(3)
C8 C9 N1 C2 180.0(3)
C4 C9 N1 C2 0.1(4)
C8 C9 N1 C1 0.1(4)
C4 C9 N1 C1 -179.8(3)
C2 C3 N2 C4 0.7(4)
C17 C3 N2 C4 179.6(2)
C2 C3 N2 Cd1 -168.1(2)
C17 C3 N2 Cd1 10.7(3)
C5 C4 N2 C3 179.3(2)
C9 C4 N2 C3 -1.3(4)
C5 C4 N2 Cd1 -13.4(3)
C9 C4 N2 Cd1 166.00(19)
C17 C18 N3 C11 2.2(4)
C17 C18 N3 C10 179.3(2)
C12 C11 N3 C18 178.5(3)
C16 C11 N3 C18 -1.5(4)
C12 C11 N3 C10 1.4(4)
C16 C11 N3 C10 -178.5(2)
C18 C17 N4 C16 -1.6(4)
C3 C17 N4 C16 178.7(2)
C18 C17 N4 Cd1 169.6(2)
C3 C17 N4 Cd1 -10.1(3)
C15 C16 N4 C17 -177.3(3)
C11 C16 N4 C17 2.3(4)
C15 C16 N4 Cd1 12.7(4)
C11 C16 N4 Cd1 -167.66(19)
